data_1537193
loop_
_publ_author_name
'Furmanova, N.G.'
'Sulaimankulova, D.K.'
'Resnyanskii, V.F.'
'Sulaimankulov, K.S.'

_publ_section_title
;
 Crystal structure of cadmium chloride and carbamide complex Cd Cl2 * C O
 (N H2)2
;
_journal_name_full Kristallografiya
_journal_page_first 669
_journal_page_last 672
_journal_volume 41
_journal_year 1996
_chemical_formula_sum 'C H4 Cd Cl2 N2 O'
_chemical_name_systematic '(Cd Cl2) (C O (N H2)2)'
_space_group_IT_number 2
_symmetry_space_group_name_Hall '-P 1'
_symmetry_space_group_name_H-M 'P -1'
_cell_angle_alpha 74.8
_cell_angle_beta 81.77
_cell_angle_gamma 81.78
_cell_formula_units_Z 2
_cell_length_a 3.778
_cell_length_b 8.125
_cell_length_c 10.051
_cell_volume 292.867
_citation_journal_id_ASTM KRISAJ
_cod_data_source_file Furmanova_KRISAJ_1996_1546.cif
_cod_data_source_block C1H4Cd1Cl2N2O1
_cod_original_cell_volume 292.8671
_cod_original_formula_sum 'C1 H4 Cd1 Cl2 N2 O1'
_cod_database_code 1537193

loop_
_symmetry_equiv_pos_as_xyz
x,y,z
-x,-y,-z

loop_
_atom_site_label
_atom_site_type_symbol
_atom_site_fract_x
_atom_site_fract_y
_atom_site_fract_z
_atom_site_occupancy
_atom_site_U_iso_or_equiv
N2 N-3 0.72 -0.1631 0.412 1 0.0
O1 O-2 0.712 0.1179 0.3185 1 0.0
N1 N-3 0.009 -0.0653 0.1955 1 0.0
H4 H+1 0.616 -0.142 0.488 1 0.0
Cd1 Cd+2 0.7319 0.37906 0.17921 1 0.0
H2 H+1 0.099 -0.167 0.199 1 0.0
Cl2 Cl-1 0.1471 0.4866 0.3097 1 0.0
H1 H+1 0.088 0.018 0.133 1 0.0
H3 H+1 0.818 -0.263 0.409 1 0.0
C1 C+4 0.814 -0.032 0.3087 1 0.0
Cl1 Cl-1 0.3144 0.3073 0.0123 1 0.0
